data_7060950
loop_
_publ_author_name
'Cechin, Camila N.'
'Cabral, Bruno N.'
'Bublitz, Fabr\'icio'
'Bortolotto, Tanize'
'da Silveira, G\'essica D.'
'de Carvalho, Leandro M.'
'Cargnelutti, Roberta'
'Abram, Ulrich'
'Nakagaki, Shirley'
'Lang, Ernesto S.'
'Tirloni, B\'arbara'

_publ_section_title
;
 Nuclearity growth of new PdII complexes induced by the electronic effect
 of selenium-containing ligands
;
_journal_name_full 'New Journal of Chemistry'
_journal_paper_doi 10.1039/D1NJ03710B
_journal_year 2021
_chemical_formula_moiety 'C56 H60 F12 N4 P2 Pd3 Se4, 2C2H3N'
_chemical_formula_sum 'C60 H66 F12 N6 P2 Pd3 Se4'
_chemical_formula_weight 1796.16
_space_group_crystal_system monoclinic
_space_group_IT_number 14
_space_group_name_Hall '-P 2yn'
_space_group_name_H-M_alt 'P 1 21/n 1'
_atom_sites_solution_hydrogens geom
_atom_sites_solution_primary direct
_atom_sites_solution_secondary direct
_audit_update_record
;
2021-08-25 deposited with the CCDC.	2021-08-30 downloaded from the CCDC.
;
_cell_angle_alpha 90
_cell_angle_beta 90.411(2)
_cell_angle_gamma 90
_cell_formula_units_Z 4
_cell_length_a 12.4503(7)
_cell_length_b 15.3071(10)
_cell_length_c 34.150(2)
_cell_measurement_reflns_used 9970
_cell_measurement_temperature 103.(2)
_cell_measurement_theta_max 24.68
_cell_measurement_theta_min 2.19
_cell_volume 6508.1(7)
_computing_cell_refinement 'SAINT V8.34A (Bruker AXS Inc., 2013)'
_computing_data_collection 'APEX3 v2015.5-2 (Bruker AXS Inc., 2015)'
_computing_data_reduction 'SAINT V8.34A (Bruker AXS Inc., 2013)'
_computing_molecular_graphics 'Diamond (version 4.4.1)'
_computing_publication_material 'Bruker SHELXTL'
_computing_structure_refinement 'SHELXL-2018 (Sheldrick, 2018)'
_computing_structure_solution 'SHELXT 2018 (Sheldrick, 2018)'
_diffrn_ambient_temperature 103.(2)
_diffrn_measured_fraction_theta_full 0.997
_diffrn_measured_fraction_theta_max 0.997
_diffrn_measurement_device_type 'Bruker D8 Venture Photon 100 diffractometer'
_diffrn_measurement_method '0.5 \% \w & \f scans'
_diffrn_radiation_monochromator 'Incoatec Montel two dimensional X ray optics'
_diffrn_radiation_type 'Mo K\a'
_diffrn_radiation_wavelength 0.71073
_diffrn_reflns_av_R_equivalents 0.1155
_diffrn_reflns_av_unetI/netI 0.0708
_diffrn_reflns_limit_h_max 14
_diffrn_reflns_limit_h_min -14
_diffrn_reflns_limit_k_max 17
_diffrn_reflns_limit_k_min -18
_diffrn_reflns_limit_l_max 40
_diffrn_reflns_limit_l_min -40
_diffrn_reflns_number 70138
_diffrn_reflns_theta_full 24.76
_diffrn_reflns_theta_max 24.76
_diffrn_reflns_theta_min 2.19
_diffrn_source 'microfocus X ray tube'
_diffrn_source_type 'Incoatex I\mS High Brilliance'
_exptl_absorpt_coefficient_mu 3.184
_exptl_absorpt_correction_T_max 0.94
_exptl_absorpt_correction_T_min 0.63
_exptl_absorpt_correction_type multi-scan
_exptl_absorpt_process_details
;
 SADABS 2016/2: Krause, L., Herbst-Irmer, R., Sheldrick G.M. & Stalke D.,
 J. Appl. Cryst. 48 (2015) 3-10
;
_exptl_crystal_colour orange
_exptl_crystal_density_diffrn 1.833
_exptl_crystal_density_method 'not measured'
_exptl_crystal_description plate
_exptl_crystal_F_000 3520
_exptl_crystal_size_max 0.160
_exptl_crystal_size_mid 0.120
_exptl_crystal_size_min 0.020
_refine_diff_density_max 1.343
_refine_diff_density_min -1.224
_refine_ls_extinction_method none
_refine_ls_goodness_of_fit_ref 1.035
_refine_ls_hydrogen_treatment constr
_refine_ls_matrix_type full
_refine_ls_number_parameters 786
_refine_ls_number_reflns 11119
_refine_ls_number_restraints 0
_refine_ls_restrained_S_all 1.035
_refine_ls_R_factor_all 0.0825
_refine_ls_R_factor_gt 0.0451
_refine_ls_shift/su_max 0.001
_refine_ls_shift/su_mean 0.000
_refine_ls_structure_factor_coef Fsqd
_refine_ls_weighting_details 'w=1/[\s^2^(Fo^2^)+(0.0210P)^2^+20.8617P] where P=(Fo^2^+2Fc^2^)/3'
_refine_ls_weighting_scheme calc
_refine_ls_wR_factor_gt 0.0720
_refine_ls_wR_factor_ref 0.0816
_reflns_number_gt 8019
_reflns_number_total 11119
_reflns_threshold_expression 'I > 2\s(I)'
_cod_data_source_file d1nj03710b2.cif
_cod_data_source_block CC57
_cod_depositor_comments
;
The following automatic conversions were performed:

data item '_exptl_absorpt_correction_type' value 'Multi-Scan' was
changed to 'multi-scan' in accordance with the
/home/data/users/saulius/crontab/automatic-downloads/rss-feeds/RSC/lib/dictionaries/cif_core.dic
dictionary named 'cif_core.dic' version 2.4.2 last updated on
2011-04-26.

Automatic conversion script
Id: cif_fix_values 7556 2019-12-06 15:28:31Z antanas 
;
_cod_database_code 7060950

loop_
_space_group_symop_operation_xyz
'x, y, z'
'-x+1/2, y+1/2, -z+1/2'
'-x, -y, -z'
'x-1/2, -y-1/2, z-1/2'

loop_
_atom_site_type_symbol
_atom_site_label
_atom_site_fract_x
_atom_site_fract_y
_atom_site_fract_z
_atom_site_U_iso_or_equiv
_atom_site_adp_type
_atom_site_calc_flag
_atom_site_refinement_flags_adp
_atom_site_refinement_flags_occupancy
_atom_site_refinement_flags_posn
_atom_site_occupancy
_atom_site_disorder_assembly
_atom_site_disorder_group
Pd Pd1 0.62508(3) 0.75901(3) 0.36092(2) 0.01253(11) Uani d . . . 1 . .
C C1 0.7600(4) 0.8047(4) 0.28846(17) 0.0146(14) Uani d . . . 1 . .
H H1 0.709023 0.771122 0.274108 0.018 Uiso calc U . R 1 . .
N N1 0.7481(4) 0.8119(3) 0.32703(14) 0.0152(11) Uani d . . . 1 . .
F F1 -0.4946(3) 0.4343(3) 0.29937(11) 0.0481(12) Uani d . . . 1 . .
P P1 -0.46140(13) 0.40076(11) 0.34196(5) 0.0224(4) Uani d . . . 1 . .
Se Se1 0.51546(4) 0.68881(4) 0.31092(2) 0.01172(14) Uani d . . . 1 . .
Pd Pd3 0.07445(3) 0.69908(3) 0.33856(2) 0.01206(11) Uani d . . . 1 . .
C C3 0.9174(5) 0.8931(4) 0.28924(19) 0.0211(15) Uani d . . . 1 . .
H H3 0.975251 0.921515 0.27645 0.025 Uiso calc U . R 1 . .
N N3 -0.0552(4) 0.6612(3) 0.37383(14) 0.0145(12) Uani d . . . 1 . .
F F3 -0.3364(3) 0.4033(2) 0.32954(12) 0.0378(10) Uani d . . . 1 . .
Se Se3 0.19767(4) 0.76257(4) 0.38553(2) 0.01291(14) Uani d . . . 1 . .
Se Se4 0.22279(4) 0.74145(4) 0.29682(2) 0.01110(14) Uani d . . . 1 . .
C C4 0.9051(5) 0.9002(4) 0.32929(19) 0.0195(15) Uani d . . . 1 . .
H H4 0.955873 0.93277 0.344206 0.023 Uiso calc U . R 1 . .
N N4 -0.0316(3) 0.6515(3) 0.29631(15) 0.0145(12) Uani d . . . 1 . .
F F4 -0.4535(3) 0.4991(2) 0.35693(12) 0.0377(11) Uani d . . . 1 . .
F F5 -0.5837(3) 0.3978(2) 0.35391(12) 0.0343(10) Uani d . . . 1 . .
C C5 0.8201(5) 0.8606(4) 0.34785(18) 0.0163(14) Uani d . . . 1 . .
F F9 0.8878(4) 0.8051(3) 0.61038(13) 0.0622(14) Uani d . . . 1 . .
C C9 0.7685(5) 0.8562(4) 0.4694(2) 0.0243(16) Uani d . . . 1 . .
H H9 0.756227 0.851516 0.496721 0.029 Uiso calc U . R 1 . .
F F8 0.9060(3) 0.8037(3) 0.54446(11) 0.0405(11) Uani d . . . 1 . .
C C8 0.8490(5) 0.9086(4) 0.45537(19) 0.0238(16) Uani d . . . 1 . .
H H8 0.892364 0.941585 0.472954 0.029 Uiso calc U . R 1 . .
F F7 0.9580(3) 0.9386(3) 0.61302(12) 0.0539(13) Uani d . . . 1 . .
C C7 0.8663(5) 0.9131(4) 0.41578(18) 0.0195(15) Uani d . . . 1 . .
H H7 0.922066 0.949116 0.405896 0.023 Uiso calc U . R 1 . .
F F6 -0.4677(3) 0.3024(2) 0.32624(13) 0.0446(11) Uani d . . . 1 . .
C C6 0.8026(4) 0.8651(4) 0.39018(17) 0.0126(13) Uani d . . . 1 . .
F F10 0.8122(3) 0.9084(3) 0.57455(15) 0.0579(14) Uani d . . . 1 . .
C C10 0.7060(5) 0.8105(4) 0.44308(18) 0.0214(15) Uani d . . . 1 . .
H H10 0.650168 0.774396 0.452778 0.026 Uiso calc U . R 1 . .
F F11 0.9703(4) 0.9396(3) 0.54718(14) 0.0697(16) Uani d . . . 1 . .
C C11 -0.0642(5) 0.6725(4) 0.41218(19) 0.0211(15) Uani d . . . 1 . .
H H11 -0.011633 0.706391 0.425537 0.025 Uiso calc U . R 1 . .
C C12 -0.1471(5) 0.6368(4) 0.43332(19) 0.0232(16) Uani d . . . 1 . .
H H12 -0.15105 0.645295 0.460822 0.028 Uiso calc U . R 1 . .
F F12 1.0481(3) 0.8347(4) 0.58279(14) 0.083(2) Uani d . . . 1 . .
C C13 -0.2244(5) 0.5882(4) 0.4138(2) 0.0274(17) Uani d . . . 1 . .
H H13 -0.281728 0.562399 0.427877 0.033 Uiso calc U . R 1 . .
C C15 -0.1310(5) 0.6142(4) 0.35419(19) 0.0188(15) Uani d . . . 1 . .
C C14 -0.2177(5) 0.5777(4) 0.3741(2) 0.0227(16) Uani d . . . 1 . .
H H14 -0.271445 0.545949 0.360271 0.027 Uiso calc U . R 1 . .
C C18 -0.1780(5) 0.5720(4) 0.2468(2) 0.0253(16) Uani d . . . 1 . .
H H18 -0.226864 0.543227 0.229617 0.03 Uiso calc U . R 1 . .
C C17 -0.1926(5) 0.5684(4) 0.2866(2) 0.0224(16) Uani d . . . 1 . .
H H17 -0.252058 0.53768 0.297194 0.027 Uiso calc U . R 1 . .
C C16 -0.1197(4) 0.6102(4) 0.31139(18) 0.0131(14) Uani d . . . 1 . .
C C19 -0.0912(5) 0.6181(4) 0.23171(19) 0.0209(15) Uani d . . . 1 . .
H H19 -0.080883 0.622881 0.204257 0.025 Uiso calc U . R 1 . .
C C23 0.4185(5) 0.8973(4) 0.47937(19) 0.0240(16) Uani d . . . 1 . .
H H23 0.412645 0.959187 0.479131 0.029 Uiso calc U . R 1 . .
C C22 0.4411(5) 0.8534(4) 0.44433(18) 0.0213(15) Uani d . . . 1 . .
C C21 0.4525(4) 0.7618(4) 0.44519(18) 0.0186(15) Uani d . . . 1 . .
C C20 -0.0209(4) 0.6564(4) 0.25758(18) 0.0162(14) Uani d . . . 1 . .
H H20 0.038299 0.687997 0.247401 0.019 Uiso calc U . R 1 . .
N N1S -0.2869(5) 0.6359(5) 0.5147(2) 0.0502(19) Uani d . . . 1 . .
C C1S -0.3093(6) 0.6749(6) 0.5412(2) 0.039(2) Uani d . . . 1 . .
C C24 0.4045(5) 0.8532(5) 0.5141(2) 0.0319(18) Uani d . . . 1 . .
C C25 0.4166(5) 0.7635(5) 0.51438(19) 0.0301(17) Uani d . . . 1 . .
H H25 0.408762 0.733183 0.538451 0.036 Uiso calc U . R 1 . .
C C27 0.4510(5) 0.9059(4) 0.40729(18) 0.0205(15) Uani d . . . 1 . .
H H27A 0.431267 0.966764 0.4125 0.031 Uiso calc U . R 1 . .
H H27B 0.402985 0.881722 0.387194 0.031 Uiso calc U . R 1 . .
H H27C 0.525333 0.903488 0.398064 0.031 Uiso calc U . R 1 . .
C C26 0.4399(5) 0.7161(4) 0.48088(19) 0.0225(15) Uani d . . . 1 . .
C C28 0.3750(6) 0.9027(5) 0.5508(2) 0.046(2) Uani d . . . 1 . .
H H28A 0.298557 0.894331 0.556234 0.07 Uiso calc U . R 1 . .
H H28B 0.389572 0.965093 0.547036 0.07 Uiso calc U . R 1 . .
H H28C 0.417889 0.880872 0.572886 0.07 Uiso calc U . R 1 . .
C C29 0.4513(5) 0.6178(4) 0.48327(19) 0.0314(18) Uani d . . . 1 . .
H H29A 0.435904 0.598313 0.509993 0.047 Uiso calc U . R 1 . .
H H29B 0.524743 0.601069 0.476379 0.047 Uiso calc U . R 1 . .
H H29C 0.400546 0.590245 0.464992 0.047 Uiso calc U . R 1 . .
Pd Pd2 0.35445(3) 0.71774(3) 0.34898(2) 0.01009(11) Uani d . . . 1 . .
C C2 0.8440(5) 0.8440(4) 0.26813(19) 0.0194(15) Uani d . . . 1 . .
H H2 0.850577 0.837257 0.240599 0.023 Uiso calc U . R 1 . .
N N2 0.7208(4) 0.8149(3) 0.40437(14) 0.0148(11) Uani d . . . 1 . .
F F2 -0.4272(3) 0.3666(3) 0.38420(11) 0.0398(11) Uani d . . . 1 . .
P P2 0.93194(14) 0.87167(12) 0.57857(5) 0.0248(4) Uani d . . . 1 . .
Se Se2 0.48629(4) 0.69158(4) 0.40015(2) 0.01347(14) Uani d . . . 1 . .
C C39 0.2408(4) 0.6520(4) 0.25717(17) 0.0116(13) Uani d . . . 1 . .
C C38 0.2112(5) 0.5539(4) 0.41012(19) 0.0241(16) Uani d . . . 1 . .
H H38A 0.154816 0.555522 0.389969 0.036 Uiso calc U . R 1 . .
H H38B 0.215604 0.49492 0.421225 0.036 Uiso calc U . R 1 . .
H H38C 0.280274 0.569317 0.398412 0.036 Uiso calc U . R 1 . .
C C37 0.1000(6) 0.6072(5) 0.5495(2) 0.0428(15) Uani d . . . 1 . .
H H37A 0.164633 0.600607 0.565764 0.064 Uiso calc U . R 1 . .
H H37B 0.06475 0.550301 0.546487 0.064 Uiso calc U . R 1 . .
H H37C 0.050584 0.648222 0.562036 0.064 Uiso calc U . R 1 . .
C C36 0.1442(5) 0.8639(4) 0.46046(19) 0.0251(16) Uani d . . . 1 . .
H H36A 0.086412 0.876766 0.441705 0.038 Uiso calc U . R 1 . .
H H36B 0.212319 0.88647 0.45041 0.038 Uiso calc U . R 1 . .
H H36C 0.128365 0.89177 0.485597 0.038 Uiso calc U . R 1 . .
C C35 0.1850(5) 0.6179(4) 0.44195(19) 0.0221(15) Uani d . . . 1 . .
C C34 0.1595(6) 0.5866(5) 0.4790(2) 0.0364(19) Uani d . . . 1 . .
H H34 0.161592 0.525465 0.483691 0.044 Uiso calc U . R 1 . .
C C33 0.1311(6) 0.6421(5) 0.5093(2) 0.045(2) Uani d . . . 1 . .
C C32 0.1294(6) 0.7305(5) 0.50245(19) 0.0345(19) Uani d . . . 1 . .
H H32 0.111642 0.768482 0.523412 0.041 Uiso calc U . R 1 . .
C C31 0.1527(5) 0.7668(4) 0.46608(18) 0.0212(15) Uani d . . . 1 . .
C C30 0.1809(4) 0.7091(4) 0.43594(17) 0.0173(14) Uani d . . . 1 . .
N N2S 0.7216(7) 1.0514(6) 0.3502(2) 0.072(3) Uani d . . . 1 . .
C C2S -0.3413(6) 0.7263(6) 0.5753(2) 0.057(3) Uani d . . . 1 . .
H H2S1 -0.35167 0.78735 0.567559 0.086 Uiso calc U . R 1 . .
H H2S2 -0.285057 0.722818 0.595475 0.086 Uiso calc U . R 1 . .
H H2S3 -0.408613 0.703025 0.585753 0.086 Uiso calc U . R 1 . .
C C50 0.5138(4) 0.7595(4) 0.19375(17) 0.0139(13) Uani d . . . 1 . .
H H50 0.51853 0.728574 0.169712 0.017 Uiso calc U . R 1 . .
C C4S 0.7523(7) 1.2138(6) 0.3666(3) 0.069(3) Uani d . . . 1 . .
H H4S1 0.76708 1.245927 0.342441 0.104 Uiso calc U . R 1 . .
H H4S2 0.813119 1.220161 0.384763 0.104 Uiso calc U . R 1 . .
H H4S3 0.687274 1.237302 0.378764 0.104 Uiso calc U . R 1 . .
C C51 0.5041(5) 0.8506(4) 0.19266(18) 0.0189(15) Uani d . . . 1 . .
C C52 0.4950(4) 0.8935(4) 0.22793(17) 0.0129(9) Uani d . . . 1 . .
H H52 0.486742 0.955191 0.227595 0.015 Uiso calc U . R 1 . .
C C53 0.4974(4) 0.8514(4) 0.26400(17) 0.0129(9) Uani d . . . 1 . .
C C54 0.5266(5) 0.6148(4) 0.22698(18) 0.0183(15) Uani d . . . 1 . .
H H54A 0.526488 0.595243 0.199657 0.027 Uiso calc U . R 1 . .
H H54B 0.46595 0.588363 0.240723 0.027 Uiso calc U . R 1 . .
H H54C 0.59399 0.597077 0.239705 0.027 Uiso calc U . R 1 . .
C C55 0.5021(5) 0.8980(4) 0.15391(18) 0.0278(17) Uani d . . . 1 . .
H H55A 0.47333 0.957014 0.157621 0.042 Uiso calc U . R 1 . .
H H55B 0.456509 0.866039 0.135315 0.042 Uiso calc U . R 1 . .
H H55C 0.575267 0.901831 0.143635 0.042 Uiso calc U . R 1 . .
C C56 0.4882(4) 0.9040(4) 0.30083(17) 0.0133(13) Uani d . . . 1 . .
H H56A 0.440854 0.873861 0.319201 0.02 Uiso calc U . R 1 . .
H H56B 0.458322 0.961663 0.294617 0.02 Uiso calc U . R 1 . .
H H56C 0.559551 0.911044 0.31275 0.02 Uiso calc U . R 1 . .
C C49 0.5167(4) 0.7128(4) 0.22829(17) 0.0123(13) Uani d . . . 1 . .
C C48 0.5083(4) 0.7599(4) 0.26379(16) 0.0106(13) Uani d . . . 1 . .
C C47 0.2342(5) 0.7773(4) 0.20779(17) 0.0178(14) Uani d . . . 1 . .
H H47A 0.164584 0.79975 0.216429 0.027 Uiso calc U . R 1 . .
H H47B 0.239797 0.783554 0.179324 0.027 Uiso calc U . R 1 . .
H H47C 0.292038 0.810351 0.220558 0.027 Uiso calc U . R 1 . .
C C46 0.2813(6) 0.4666(5) 0.1641(2) 0.0428(15) Uani d . . . 1 . .
H H46A 0.221636 0.424875 0.164096 0.064 Uiso calc U . R 1 . .
H H46B 0.349106 0.435267 0.168268 0.064 Uiso calc U . R 1 . .
H H46C 0.283311 0.497007 0.138859 0.064 Uiso calc U . R 1 . .
C C45 0.2464(5) 0.5287(4) 0.30720(17) 0.0156(14) Uani d . . . 1 . .
H H45A 0.309103 0.550134 0.321806 0.023 Uiso calc U . R 1 . .
H H45B 0.247292 0.464713 0.306737 0.023 Uiso calc U . R 1 . .
H H45C 0.180639 0.548977 0.319942 0.023 Uiso calc U . R 1 . .
C C44 0.2438(4) 0.6818(4) 0.21871(17) 0.0122(13) Uani d . . . 1 . .
C C43 0.2564(4) 0.6200(4) 0.18871(18) 0.0148(14) Uani d . . . 1 . .
H H43 0.258378 0.639641 0.162331 0.018 Uiso calc U . R 1 . .
C C42 0.2660(5) 0.5317(4) 0.19626(19) 0.0180(15) Uani d . . . 1 . .
C C41 0.2624(4) 0.5045(4) 0.23522(18) 0.0157(14) Uani d . . . 1 . .
H H41 0.26904 0.443929 0.240791 0.019 Uiso calc U . R 1 . .
C C40 0.2496(4) 0.5626(4) 0.26640(17) 0.0132(14) Uani d . . . 1 . .
C C3S 0.7364(6) 1.1220(8) 0.3576(2) 0.048(3) Uani d . . . 1 . .

loop_
_atom_site_aniso_label
_atom_site_aniso_U_11
_atom_site_aniso_U_22
_atom_site_aniso_U_33
_atom_site_aniso_U_12
_atom_site_aniso_U_13
_atom_site_aniso_U_23
Pd1 0.0097(2) 0.0175(3) 0.0104(3) -0.00105(19) -0.00246(19) 0.0015(2)
C1 0.010(3) 0.017(3) 0.016(4) 0.005(3) -0.004(3) 0.001(3)
N1 0.013(3) 0.020(3) 0.013(3) -0.005(2) -0.002(2) 0.004(2)
F1 0.058(3) 0.065(3) 0.022(2) 0.020(2) 0.003(2) 0.009(2)
P1 0.0204(9) 0.0220(10) 0.0249(11) -0.0022(7) 0.0005(8) 0.0009(8)
Se1 0.0115(3) 0.0133(3) 0.0104(3) 0.0003(2) -0.0008(2) 0.0005(3)
Pd3 0.0094(2) 0.0144(3) 0.0124(3) 0.00030(19) -0.00001(19) 0.0007(2)
C3 0.026(4) 0.014(3) 0.025(4) -0.006(3) 0.009(3) 0.007(3)
N3 0.011(3) 0.017(3) 0.015(3) -0.003(2) 0.003(2) 0.002(2)
F3 0.021(2) 0.044(3) 0.048(3) -0.0055(18) 0.0123(19) -0.006(2)
Se3 0.0133(3) 0.0143(3) 0.0112(3) 0.0007(2) 0.0000(3) -0.0007(3)
Se4 0.0112(3) 0.0116(3) 0.0105(3) 0.0000(2) -0.0010(2) -0.0001(3)
C4 0.016(3) 0.012(3) 0.031(4) -0.004(3) -0.002(3) -0.002(3)
N4 0.007(3) 0.016(3) 0.021(3) 0.001(2) 0.000(2) 0.002(2)
F4 0.033(2) 0.024(2) 0.057(3) -0.0032(17) 0.006(2) -0.011(2)
F5 0.019(2) 0.042(3) 0.043(3) -0.0029(17) -0.0064(19) 0.007(2)
C5 0.019(3) 0.015(3) 0.014(4) 0.005(3) -0.002(3) -0.001(3)
F9 0.090(4) 0.064(3) 0.032(3) -0.026(3) -0.011(3) 0.005(2)
C9 0.023(4) 0.032(4) 0.018(4) 0.000(3) -0.001(3) 0.000(3)
F8 0.043(3) 0.050(3) 0.028(2) 0.007(2) -0.012(2) -0.018(2)
C8 0.017(3) 0.031(4) 0.023(4) -0.003(3) -0.008(3) -0.007(3)
F7 0.054(3) 0.068(3) 0.041(3) -0.031(2) 0.019(2) -0.037(2)
C7 0.015(3) 0.021(4) 0.022(4) -0.006(3) -0.002(3) -0.003(3)
F6 0.040(2) 0.024(2) 0.070(3) -0.0018(19) -0.011(2) -0.013(2)
C6 0.010(3) 0.013(3) 0.015(4) 0.003(2) -0.002(3) 0.001(3)
F10 0.033(3) 0.061(3) 0.080(4) 0.008(2) 0.000(2) -0.028(3)
C10 0.013(3) 0.028(4) 0.023(4) -0.001(3) -0.003(3) 0.001(3)
F11 0.087(4) 0.073(4) 0.049(3) -0.051(3) -0.012(3) 0.021(3)
C11 0.011(3) 0.033(4) 0.019(4) 0.008(3) 0.004(3) 0.001(3)
C12 0.027(4) 0.026(4) 0.017(4) 0.015(3) 0.004(3) 0.007(3)
F12 0.038(3) 0.145(5) 0.065(4) 0.046(3) -0.029(3) -0.068(4)
C13 0.020(4) 0.037(4) 0.025(4) -0.002(3) 0.008(3) 0.012(3)
C15 0.013(3) 0.012(3) 0.031(4) 0.001(3) -0.001(3) 0.006(3)
C14 0.016(3) 0.021(4) 0.031(5) -0.003(3) -0.003(3) 0.004(3)
C18 0.013(3) 0.031(4) 0.032(5) 0.002(3) -0.007(3) -0.008(3)
C17 0.013(3) 0.021(4) 0.033(5) 0.001(3) -0.001(3) -0.004(3)
C16 0.008(3) 0.012(3) 0.020(4) 0.006(2) 0.000(3) 0.001(3)
C19 0.015(3) 0.028(4) 0.020(4) 0.008(3) -0.005(3) -0.002(3)
C23 0.024(4) 0.030(4) 0.018(4) -0.008(3) -0.001(3) -0.011(3)
C22 0.013(3) 0.032(4) 0.018(4) -0.009(3) -0.006(3) 0.001(3)
C21 0.013(3) 0.029(4) 0.014(4) -0.005(3) -0.001(3) -0.003(3)
C20 0.009(3) 0.016(3) 0.024(4) 0.001(2) 0.003(3) 0.006(3)
N1S 0.044(4) 0.065(5) 0.041(5) -0.001(4) 0.010(4) 0.010(4)
C1S 0.030(4) 0.061(6) 0.027(5) -0.011(4) -0.002(4) 0.021(4)
C24 0.023(4) 0.054(5) 0.019(4) -0.004(3) 0.001(3) -0.003(4)
C25 0.027(4) 0.051(5) 0.012(4) -0.007(3) -0.001(3) 0.003(3)
C27 0.019(3) 0.017(4) 0.026(4) -0.004(3) 0.004(3) -0.002(3)
C26 0.013(3) 0.032(4) 0.022(4) -0.005(3) -0.004(3) 0.005(3)
C28 0.049(5) 0.065(6) 0.025(5) -0.004(4) 0.008(4) -0.009(4)
C29 0.037(4) 0.042(5) 0.015(4) -0.010(3) -0.005(3) 0.013(3)
Pd2 0.0093(2) 0.0126(2) 0.0084(2) -0.00222(18) -0.00115(18) 0.00005(19)
C2 0.017(3) 0.016(3) 0.025(4) 0.005(3) 0.005(3) 0.006(3)
N2 0.016(3) 0.021(3) 0.007(3) -0.002(2) -0.001(2) 0.004(2)
F2 0.031(2) 0.060(3) 0.029(2) 0.008(2) -0.0029(19) 0.009(2)
P2 0.0274(10) 0.0301(11) 0.0168(10) -0.0006(8) -0.0004(8) -0.0036(8)
Se2 0.0127(3) 0.0172(3) 0.0104(3) -0.0014(2) -0.0023(2) 0.0025(3)
C39 0.008(3) 0.016(3) 0.012(3) -0.004(2) -0.001(3) 0.000(3)
C38 0.027(4) 0.022(4) 0.024(4) 0.005(3) 0.001(3) 0.003(3)
C37 0.069(4) 0.039(3) 0.020(3) 0.007(3) 0.013(3) 0.001(3)
C36 0.028(4) 0.028(4) 0.019(4) 0.006(3) -0.001(3) -0.011(3)
C35 0.021(4) 0.029(4) 0.016(4) 0.005(3) 0.004(3) 0.002(3)
C34 0.047(5) 0.033(4) 0.030(5) 0.016(4) 0.010(4) 0.010(4)
C33 0.063(6) 0.044(5) 0.027(5) 0.024(4) 0.015(4) 0.017(4)
C32 0.044(5) 0.048(5) 0.011(4) 0.020(4) 0.003(3) -0.001(3)
C31 0.021(3) 0.026(4) 0.017(4) 0.007(3) -0.002(3) -0.005(3)
C30 0.014(3) 0.026(4) 0.012(3) -0.003(3) 0.003(3) 0.004(3)
N2S 0.105(7) 0.083(6) 0.029(5) 0.056(6) -0.018(4) -0.013(5)
C2S 0.050(5) 0.082(7) 0.040(5) -0.031(5) 0.010(4) 0.001(5)
C50 0.016(3) 0.017(3) 0.008(3) -0.005(3) 0.002(3) -0.004(3)
C4S 0.047(6) 0.076(8) 0.085(8) 0.019(5) 0.011(5) 0.038(6)
C51 0.014(3) 0.028(4) 0.015(4) -0.003(3) -0.005(3) 0.003(3)
C52 0.011(2) 0.015(2) 0.013(2) -0.0022(17) 0.0012(19) -0.0007(18)
C53 0.011(2) 0.015(2) 0.013(2) -0.0022(17) 0.0012(19) -0.0007(18)
C54 0.017(3) 0.022(4) 0.016(4) 0.000(3) -0.004(3) -0.006(3)
C55 0.042(4) 0.027(4) 0.015(4) -0.002(3) -0.001(3) 0.000(3)
C56 0.010(3) 0.013(3) 0.017(4) 0.002(2) 0.001(3) -0.003(3)
C49 0.003(3) 0.017(3) 0.017(4) -0.002(2) -0.001(2) 0.002(3)
C48 0.011(3) 0.014(3) 0.007(3) -0.004(2) 0.001(2) 0.004(3)
C47 0.024(3) 0.016(3) 0.014(4) 0.000(3) 0.000(3) -0.002(3)
C46 0.069(4) 0.039(3) 0.020(3) 0.007(3) 0.013(3) 0.001(3)
C45 0.022(3) 0.010(3) 0.015(4) -0.002(3) -0.002(3) 0.002(3)
C44 0.009(3) 0.010(3) 0.018(4) -0.003(2) -0.004(3) -0.002(3)
C43 0.013(3) 0.023(4) 0.008(3) -0.004(3) -0.003(3) 0.001(3)
C42 0.016(3) 0.016(4) 0.022(4) -0.002(3) 0.000(3) -0.001(3)
C41 0.015(3) 0.009(3) 0.023(4) -0.001(2) 0.002(3) -0.005(3)
C40 0.009(3) 0.014(3) 0.017(4) -0.003(2) -0.001(3) 0.006(3)
C3S 0.037(5) 0.093(8) 0.015(5) 0.042(5) 0.009(4) 0.015(5)

loop_
_atom_type_symbol
_atom_type_description
_atom_type_scat_dispersion_real
_atom_type_scat_dispersion_imag
_atom_type_scat_source
C C 0.0033 0.0016 'International Tables Vol C Tables 4.2.6.8 and 6.1.1.4'
H H 0.0000 0.0000 'International Tables Vol C Tables 4.2.6.8 and 6.1.1.4'
F F 0.0171 0.0103 'International Tables Vol C Tables 4.2.6.8 and 6.1.1.4'
N N 0.0061 0.0033 'International Tables Vol C Tables 4.2.6.8 and 6.1.1.4'
P P 0.1023 0.0942 'International Tables Vol C Tables 4.2.6.8 and 6.1.1.4'
Pd Pd -0.9988 1.0072 'International Tables Vol C Tables 4.2.6.8 and 6.1.1.4'
Se Se -0.0929 2.2259 'International Tables Vol C Tables 4.2.6.8 and 6.1.1.4'

loop_
_geom_angle_atom_site_label_1
_geom_angle_atom_site_label_2
_geom_angle_atom_site_label_3
_geom_angle_site_symmetry_1
_geom_angle_site_symmetry_3
_geom_angle
_geom_angle_publ_flag
N2 Pd1 N1 . . 79.46(18) ?
N2 Pd1 Se2 . . 100.84(13) ?
N1 Pd1 Se2 . . 177.53(13) ?
N2 Pd1 Se1 . . 178.02(13) ?
N1 Pd1 Se1 . . 101.09(13) ?
Se2 Pd1 Se1 . . 78.53(2) ?
N1 C1 C2 . . 123.0(6) ?
N1 C1 H1 . . 118.5 ?
C2 C1 H1 . . 118.5 ?
C1 N1 C5 . . 119.0(5) ?
C1 N1 Pd1 . . 127.1(4) ?
C5 N1 Pd1 . . 113.9(4) ?
F5 P1 F2 . . 90.5(2) ?
F5 P1 F4 . . 90.1(2) ?
F2 P1 F4 . . 90.2(2) ?
F5 P1 F1 . . 90.0(2) ?
F2 P1 F1 . . 179.3(3) ?
F4 P1 F1 . . 90.2(2) ?
F5 P1 F6 . . 90.8(2) ?
F2 P1 F6 . . 90.4(2) ?
F4 P1 F6 . . 178.9(3) ?
F1 P1 F6 . . 89.2(2) ?
F5 P1 F3 . . 179.6(3) ?
F2 P1 F3 . . 89.7(2) ?
F4 P1 F3 . . 90.2(2) ?
F1 P1 F3 . . 89.8(2) ?
F6 P1 F3 . . 88.8(2) ?
C48 Se1 Pd1 . . 110.90(16) ?
C48 Se1 Pd2 . . 107.88(16) ?
Pd1 Se1 Pd2 . . 90.27(2) ?
N4 Pd3 N3 . . 79.32(19) ?
N4 Pd3 Se3 . . 176.57(13) ?
N3 Pd3 Se3 . . 102.53(13) ?
N4 Pd3 Se4 . . 99.67(13) ?
N3 Pd3 Se4 . . 178.97(14) ?
Se3 Pd3 Se4 . . 78.49(2) ?
C4 C3 C2 . . 118.8(6) ?
C4 C3 H3 . . 120.6 ?
C2 C3 H3 . . 120.6 ?
C11 N3 C15 . . 119.4(5) ?
C11 N3 Pd3 . . 127.0(4) ?
C15 N3 Pd3 . . 113.4(4) ?
C30 Se3 Pd3 . . 110.59(18) ?
C30 Se3 Pd2 . . 115.75(18) ?
Pd3 Se3 Pd2 . . 93.10(3) ?
C39 Se4 Pd3 . . 108.26(16) ?
C39 Se4 Pd2 . . 108.93(17) ?
Pd3 Se4 Pd2 . . 92.37(3) ?
C5 C4 C3 . . 120.8(6) ?
C5 C4 H4 . . 119.6 ?
C3 C4 H4 . . 119.6 ?
C20 N4 C16 . . 119.1(5) ?
C20 N4 Pd3 . . 126.9(4) ?
C16 N4 Pd3 . . 114.0(4) ?
N1 C5 C4 . . 120.3(6) ?
N1 C5 C6 . . 116.0(5) ?
C4 C5 C6 . . 123.6(6) ?
C8 C9 C10 . . 118.7(6) ?
C8 C9 H9 . . 120.6 ?
C10 C9 H9 . . 120.6 ?
C9 C8 C7 . . 119.5(6) ?
C9 C8 H8 . . 120.2 ?
C7 C8 H8 . . 120.2 ?
C8 C7 C6 . . 120.1(6) ?
C8 C7 H7 . . 120.0 ?
C6 C7 H7 . . 120.0 ?
N2 C6 C7 . . 119.9(5) ?
N2 C6 C5 . . 116.1(5) ?
C7 C6 C5 . . 123.9(5) ?
N2 C10 C9 . . 122.6(6) ?
N2 C10 H10 . . 118.7 ?
C9 C10 H10 . . 118.7 ?
N3 C11 C12 . . 122.4(6) ?
N3 C11 H11 . . 118.8 ?
C12 C11 H11 . . 118.8 ?
C11 C12 C13 . . 118.8(6) ?
C11 C12 H12 . . 120.6 ?
C13 C12 H12 . . 120.6 ?
C14 C13 C12 . . 119.6(6) ?
C14 C13 H13 . . 120.2 ?
C12 C13 H13 . . 120.2 ?
N3 C15 C14 . . 120.5(6) ?
N3 C15 C16 . . 116.1(5) ?
C14 C15 C16 . . 123.2(6) ?
C13 C14 C15 . . 119.2(6) ?
C13 C14 H14 . . 120.4 ?
C15 C14 H14 . . 120.4 ?
C17 C18 C19 . . 119.6(6) ?
C17 C18 H18 . . 120.2 ?
C19 C18 H18 . . 120.2 ?
C18 C17 C16 . . 119.5(6) ?
C18 C17 H17 . . 120.3 ?
C16 C17 H17 . . 120.3 ?
N4 C16 C17 . . 120.3(6) ?
N4 C16 C15 . . 116.0(5) ?
C17 C16 C15 . . 123.7(5) ?
C20 C19 C18 . . 118.2(6) ?
C20 C19 H19 . . 120.9 ?
C18 C19 H19 . . 120.9 ?
C24 C23 C22 . . 121.8(6) ?
C24 C23 H23 . . 119.1 ?
C22 C23 H23 . . 119.1 ?
C23 C22 C21 . . 118.7(6) ?
C23 C22 C27 . . 118.6(6) ?
C21 C22 C27 . . 122.7(6) ?
C22 C21 C26 . . 119.8(6) ?
C22 C21 Se2 . . 124.1(5) ?
C26 C21 Se2 . . 116.0(5) ?
N4 C20 C19 . . 123.2(6) ?
N4 C20 H20 . . 118.4 ?
C19 C20 H20 . . 118.4 ?
N1S C1S C2S . . 178.5(9) ?
C23 C24 C25 . . 118.7(7) ?
C23 C24 C28 . . 120.1(7) ?
C25 C24 C28 . . 121.2(7) ?
C24 C25 C26 . . 122.5(6) ?
C24 C25 H25 . . 118.7 ?
C26 C25 H25 . . 118.7 ?
C22 C27 H27A . . 109.5 ?
C22 C27 H27B . . 109.5 ?
H27A C27 H27B . . 109.5 ?
C22 C27 H27C . . 109.5 ?
H27A C27 H27C . . 109.5 ?
H27B C27 H27C . . 109.5 ?
C25 C26 C21 . . 118.5(6) ?
C25 C26 C29 . . 119.7(6) ?
C21 C26 C29 . . 121.8(6) ?
C24 C28 H28A . . 109.5 ?
C24 C28 H28B . . 109.5 ?
H28A C28 H28B . . 109.5 ?
C24 C28 H28C . . 109.5 ?
H28A C28 H28C . . 109.5 ?
H28B C28 H28C . . 109.5 ?
C26 C29 H29A . . 109.5 ?
C26 C29 H29B . . 109.5 ?
H29A C29 H29B . . 109.5 ?
C26 C29 H29C . . 109.5 ?
H29A C29 H29C . . 109.5 ?
H29B C29 H29C . . 109.5 ?
Se2 Pd2 Se3 . . 102.68(3) ?
Se2 Pd2 Se1 . . 78.41(2) ?
Se3 Pd2 Se1 . . 174.01(3) ?
Se2 Pd2 Se4 . . 178.88(3) ?
Se3 Pd2 Se4 . . 78.14(2) ?
Se1 Pd2 Se4 . . 100.86(3) ?
C3 C2 C1 . . 118.0(6) ?
C3 C2 H2 . . 121.0 ?
C1 C2 H2 . . 121.0 ?
C10 N2 C6 . . 119.1(5) ?
C10 N2 Pd1 . . 127.0(4) ?
C6 N2 Pd1 . . 113.8(4) ?
F12 P2 F11 . . 91.0(3) ?
F12 P2 F9 . . 91.6(3) ?
F11 P2 F9 . . 177.3(3) ?
F12 P2 F7 . . 88.9(3) ?
F11 P2 F7 . . 91.0(3) ?
F9 P2 F7 . . 88.7(2) ?
F12 P2 F8 . . 90.8(2) ?
F11 P2 F8 . . 89.7(2) ?
F9 P2 F8 . . 90.7(2) ?
F7 P2 F8 . . 179.3(3) ?
F12 P2 F10 . . 179.2(4) ?
F11 P2 F10 . . 89.8(3) ?
F9 P2 F10 . . 87.6(3) ?
F7 P2 F10 . . 91.3(2) ?
F8 P2 F10 . . 89.0(2) ?
C21 Se2 Pd2 . . 109.47(18) ?
C21 Se2 Pd1 . . 111.38(18) ?
Pd2 Se2 Pd1 . . 90.74(3) ?
C44 C39 C40 . . 121.8(5) ?
C44 C39 Se4 . . 115.6(4) ?
C40 C39 Se4 . . 122.6(4) ?
C35 C38 H38A . . 109.5 ?
C35 C38 H38B . . 109.5 ?
H38A C38 H38B . . 109.5 ?
C35 C38 H38C . . 109.5 ?
H38A C38 H38C . . 109.5 ?
H38B C38 H38C . . 109.5 ?
C33 C37 H37A . . 109.5 ?
C33 C37 H37B . . 109.5 ?
H37A C37 H37B . . 109.5 ?
C33 C37 H37C . . 109.5 ?
H37A C37 H37C . . 109.5 ?
H37B C37 H37C . . 109.5 ?
C31 C36 H36A . . 109.5 ?
C31 C36 H36B . . 109.5 ?
H36A C36 H36B . . 109.5 ?
C31 C36 H36C . . 109.5 ?
H36A C36 H36C . . 109.5 ?
H36B C36 H36C . . 109.5 ?
C34 C35 C30 . . 117.7(6) ?
C34 C35 C38 . . 119.0(6) ?
C30 C35 C38 . . 123.3(6) ?
C33 C34 C35 . . 121.9(7) ?
C33 C34 H34 . . 119.1 ?
C35 C34 H34 . . 119.1 ?
C32 C33 C34 . . 118.7(7) ?
C32 C33 C37 . . 119.6(7) ?
C34 C33 C37 . . 121.6(7) ?
C33 C32 C31 . . 122.8(7) ?
C33 C32 H32 . . 118.6 ?
C31 C32 H32 . . 118.6 ?
C32 C31 C30 . . 117.3(6) ?
C32 C31 C36 . . 119.6(6) ?
C30 C31 C36 . . 123.1(6) ?
C31 C30 C35 . . 121.6(6) ?
C31 C30 Se3 . . 114.8(5) ?
C35 C30 Se3 . . 123.2(5) ?
C1S C2S H2S1 . . 109.5 ?
C1S C2S H2S2 . . 109.5 ?
H2S1 C2S H2S2 . . 109.5 ?
C1S C2S H2S3 . . 109.5 ?
H2S1 C2S H2S3 . . 109.5 ?
H2S2 C2S H2S3 . . 109.5 ?
C49 C50 C51 . . 122.7(6) ?
C49 C50 H50 . . 118.6 ?
C51 C50 H50 . . 118.6 ?
C3S C4S H4S1 . . 109.5 ?
C3S C4S H4S2 . . 109.5 ?
H4S1 C4S H4S2 . . 109.5 ?
C3S C4S H4S3 . . 109.5 ?
H4S1 C4S H4S3 . . 109.5 ?
H4S2 C4S H4S3 . . 109.5 ?
C52 C51 C50 . . 117.3(6) ?
C52 C51 C55 . . 122.5(6) ?
C50 C51 C55 . . 120.2(6) ?
C51 C52 C53 . . 123.5(6) ?
C51 C52 H52 . . 118.2 ?
C53 C52 H52 . . 118.2 ?
C52 C53 C48 . . 117.3(5) ?
C52 C53 C56 . . 119.5(5) ?
C48 C53 C56 . . 123.2(5) ?
C49 C54 H54A . . 109.5 ?
C49 C54 H54B . . 109.5 ?
H54A C54 H54B . . 109.5 ?
C49 C54 H54C . . 109.5 ?
H54A C54 H54C . . 109.5 ?
H54B C54 H54C . . 109.5 ?
C51 C55 H55A . . 109.5 ?
C51 C55 H55B . . 109.5 ?
H55A C55 H55B . . 109.5 ?
C51 C55 H55C . . 109.5 ?
H55A C55 H55C . . 109.5 ?
H55B C55 H55C . . 109.5 ?
C53 C56 H56A . . 109.5 ?
C53 C56 H56B . . 109.5 ?
H56A C56 H56B . . 109.5 ?
C53 C56 H56C . . 109.5 ?
H56A C56 H56C . . 109.5 ?
H56B C56 H56C . . 109.5 ?
C50 C49 C48 . . 117.9(5) ?
C50 C49 C54 . . 119.5(5) ?
C48 C49 C54 . . 122.6(5) ?
C53 C48 C49 . . 121.3(5) ?
C53 C48 Se1 . . 123.8(4) ?
C49 C48 Se1 . . 114.9(4) ?
C44 C47 H47A . . 109.5 ?
C44 C47 H47B . . 109.5 ?
H47A C47 H47B . . 109.5 ?
C44 C47 H47C . . 109.5 ?
H47A C47 H47C . . 109.5 ?
H47B C47 H47C . . 109.5 ?
C42 C46 H46A . . 109.5 ?
C42 C46 H46B . . 109.5 ?
H46A C46 H46B . . 109.5 ?
C42 C46 H46C . . 109.5 ?
H46A C46 H46C . . 109.5 ?
H46B C46 H46C . . 109.5 ?
C40 C45 H45A . . 109.5 ?
C40 C45 H45B . . 109.5 ?
H45A C45 H45B . . 109.5 ?
C40 C45 H45C . . 109.5 ?
H45A C45 H45C . . 109.5 ?
H45B C45 H45C . . 109.5 ?
C39 C44 C43 . . 118.2(5) ?
C39 C44 C47 . . 123.1(5) ?
C43 C44 C47 . . 118.7(5) ?
C42 C43 C44 . . 122.2(6) ?
C42 C43 H43 . . 118.9 ?
C44 C43 H43 . . 118.9 ?
C43 C42 C41 . . 117.8(6) ?
C43 C42 C46 . . 121.7(6) ?
C41 C42 C46 . . 120.4(6) ?
C42 C41 C40 . . 122.8(5) ?
C42 C41 H41 . . 118.6 ?
C40 C41 H41 . . 118.6 ?
C41 C40 C39 . . 117.2(5) ?
C41 C40 C45 . . 119.7(5) ?
C39 C40 C45 . . 123.1(5) ?
N2S C3S C4S . . 178.2(10) ?

loop_
_geom_bond_atom_site_label_1
_geom_bond_atom_site_label_2
_geom_bond_site_symmetry_2
_geom_bond_distance
_geom_bond_publ_flag
Pd1 N2 . 2.081(5) ?
Pd1 N1 . 2.090(5) ?
Pd1 Se2 . 2.4246(7) ?
Pd1 Se1 . 2.4290(7) ?
C1 N1 . 1.331(7) ?
C1 C2 . 1.396(8) ?
C1 H1 . 0.95 ?
N1 C5 . 1.362(7) ?
F1 P1 . 1.594(4) ?
P1 F5 . 1.580(4) ?
P1 F2 . 1.590(4) ?
P1 F4 . 1.592(4) ?
P1 F6 . 1.601(4) ?
P1 F3 . 1.616(4) ?
Se1 C48 . 1.944(5) ?
Se1 Pd2 . 2.4376(7) ?
Pd3 N4 . 2.081(5) ?
Pd3 N3 . 2.102(5) ?
Pd3 Se3 . 2.4157(7) ?
Pd3 Se4 . 2.4294(7) ?
C3 C4 . 1.381(9) ?
C3 C2 . 1.382(8) ?
C3 H3 . 0.95 ?
N3 C11 . 1.327(7) ?
N3 C15 . 1.361(7) ?
Se3 C30 . 1.918(6) ?
Se3 Pd2 . 2.4236(7) ?
Se4 C39 . 1.940(6) ?
Se4 Pd2 . 2.4394(7) ?
C4 C5 . 1.378(8) ?
C4 H4 . 0.95 ?
N4 C20 . 1.332(7) ?
N4 C16 . 1.368(7) ?
C5 C6 . 1.465(8) ?
F9 P2 . 1.591(5) ?
C9 C8 . 1.373(8) ?
C9 C10 . 1.375(8) ?
C9 H9 . 0.95 ?
F8 P2 . 1.593(4) ?
C8 C7 . 1.372(9) ?
C8 H8 . 0.95 ?
F7 P2 . 1.592(4) ?
C7 C6 . 1.387(8) ?
C7 H7 . 0.95 ?
C6 N2 . 1.367(7) ?
F10 P2 . 1.598(4) ?
C10 N2 . 1.338(7) ?
C10 H10 . 0.95 ?
F11 P2 . 1.570(5) ?
C11 C12 . 1.376(8) ?
C11 H11 . 0.95 ?
C12 C13 . 1.383(9) ?
C12 H12 . 0.95 ?
F12 P2 . 1.558(4) ?
C13 C14 . 1.368(9) ?
C13 H13 . 0.95 ?
C15 C14 . 1.397(8) ?
C15 C16 . 1.470(9) ?
C14 H14 . 0.95 ?
C18 C17 . 1.376(9) ?
C18 C19 . 1.393(8) ?
C18 H18 . 0.95 ?
C17 C16 . 1.392(8) ?
C17 H17 . 0.95 ?
C19 C20 . 1.370(8) ?
C19 H19 . 0.95 ?
C23 C24 . 1.375(9) ?
C23 C22 . 1.403(8) ?
C23 H23 . 0.95 ?
C22 C21 . 1.410(8) ?
C22 C27 . 1.505(8) ?
C21 C26 . 1.415(8) ?
C21 Se2 . 1.925(6) ?
C20 H20 . 0.95 ?
N1S C1S . 1.120(9) ?
C1S C2S . 1.465(11) ?
C24 C25 . 1.381(10) ?
C24 C28 . 1.513(9) ?
C25 C26 . 1.387(9) ?
C25 H25 . 0.95 ?
C27 H27A . 0.98 ?
C27 H27B . 0.98 ?
C27 H27C . 0.98 ?
C26 C29 . 1.514(9) ?
C28 H28A . 0.98 ?
C28 H28B . 0.98 ?
C28 H28C . 0.98 ?
C29 H29A . 0.98 ?
C29 H29B . 0.98 ?
C29 H29C . 0.98 ?
Pd2 Se2 . 2.4222(7) ?
C2 H2 . 0.95 ?
C39 C44 . 1.391(8) ?
C39 C40 . 1.408(8) ?
C38 C35 . 1.501(8) ?
C38 H38A . 0.98 ?
C38 H38B . 0.98 ?
C38 H38C . 0.98 ?
C37 C33 . 1.526(9) ?
C37 H37A . 0.98 ?
C37 H37B . 0.98 ?
C37 H37C . 0.98 ?
C36 C31 . 1.502(8) ?
C36 H36A . 0.98 ?
C36 H36B . 0.98 ?
C36 H36C . 0.98 ?
C35 C34 . 1.393(9) ?
C35 C30 . 1.412(8) ?
C34 C33 . 1.385(10) ?
C34 H34 . 0.95 ?
C33 C32 . 1.373(10) ?
C32 C31 . 1.393(9) ?
C32 H32 . 0.95 ?
C31 C30 . 1.403(8) ?
N2S C3S . 1.125(12) ?
C2S H2S1 . 0.98 ?
C2S H2S2 . 0.98 ?
C2S H2S3 . 0.98 ?
C50 C49 . 1.379(8) ?
C50 C51 . 1.400(8) ?
C50 H50 . 0.95 ?
C4S C3S . 1.452(13) ?
C4S H4S1 . 0.98 ?
C4S H4S2 . 0.98 ?
C4S H4S3 . 0.98 ?
C51 C52 . 1.377(8) ?
C51 C55 . 1.509(8) ?
C52 C53 . 1.391(8) ?
C52 H52 . 0.95 ?
C53 C48 . 1.408(8) ?
C53 C56 . 1.499(8) ?
C54 C49 . 1.506(8) ?
C54 H54A . 0.98 ?
C54 H54B . 0.98 ?
C54 H54C . 0.98 ?
C55 H55A . 0.98 ?
C55 H55B . 0.98 ?
C55 H55C . 0.98 ?
C56 H56A . 0.98 ?
C56 H56B . 0.98 ?
C56 H56C . 0.98 ?
C49 C48 . 1.414(8) ?
C47 C44 . 1.513(8) ?
C47 H47A . 0.98 ?
C47 H47B . 0.98 ?
C47 H47C . 0.98 ?
C46 C42 . 1.496(9) ?
C46 H46A . 0.98 ?
C46 H46B . 0.98 ?
C46 H46C . 0.98 ?
C45 C40 . 1.488(8) ?
C45 H45A . 0.98 ?
C45 H45B . 0.98 ?
C45 H45C . 0.98 ?
C44 C43 . 1.403(8) ?
C43 C42 . 1.381(8) ?
C43 H43 . 0.95 ?
C42 C41 . 1.395(8) ?
C41 C40 . 1.398(8) ?
C41 H41 . 0.95 ?
